data_1566060
loop_
_publ_author_name
'Matyszczak, Grzegorz'
'Sutu\/la, Szymon'
'Krawczyk, Krzysztof'
'Wo\'zniak, Krzysztof'

_publ_section_title
;
 Experimental and theoretical study of crystal structure and bandgap of
 CdBi2S4
;
_journal_name_full 'Journal of Solid State Chemistry'
_journal_page_first 122695
_journal_paper_doi 10.1016/j.jssc.2021.122695
_journal_volume 305
_journal_year 2022
_chemical_formula_moiety '0.25(Bi8.09 Cd3.91 S16)'
_chemical_formula_sum 'Bi2.02 Cd0.98 S4'
_chemical_formula_weight 660.77
_space_group_crystal_system monoclinic
_space_group_IT_number 12
_space_group_name_Hall '-C 2y'
_space_group_name_H-M_alt 'C 1 2/m 1'
_atom_sites_solution_hydrogens .
_atom_sites_solution_primary dual
_cell_angle_alpha 90
_cell_angle_beta 116.2782(18)
_cell_angle_gamma 90
_cell_formula_units_Z 4
_cell_length_a 13.12051(19)
_cell_length_b 3.98623(4)
_cell_length_c 14.6231(2)
_cell_measurement_reflns_used 8622
_cell_measurement_temperature 296.2(5)
_cell_measurement_theta_max 35.6200
_cell_measurement_theta_min 3.0950
_cell_volume 685.769(19)
_computing_cell_refinement 'CrysAlisPro 1.171.39.43d (Rigaku OD, 2018)'
_computing_data_collection 'CrysAlisPro 1.171.39.43d (Rigaku OD, 2018)'
_computing_data_reduction 'CrysAlisPro 1.171.39.43d (Rigaku OD, 2018)'
_computing_molecular_graphics 'Olex2 (Dolomanov et al., 2009)'
_computing_publication_material 'Olex2 (Dolomanov et al., 2009)'
_computing_structure_refinement 'ShelXL (Sheldrick, 2015)'
_computing_structure_solution 'ShelXT (Sheldrick, 2015)'
_diffrn_ambient_environment air
_diffrn_ambient_temperature 296.2(5)
_diffrn_detector 'CCD plate'
_diffrn_detector_area_resol_mean 16.0026
_diffrn_detector_type Eos
_diffrn_measured_fraction_theta_full 0.999
_diffrn_measured_fraction_theta_max 0.995
_diffrn_measurement_details
;
List of Runs (angles in degrees, time in seconds):

  # Type    Start    End  Width  t~exp~   \w     \q     \k     \f   Frames
--------------------------------------------------------------------------
  1  \w    -32.00   0.00   1.00   10.00    --  -30.00 -77.00 -30.00   32
  2  \w     10.00  58.00   1.00   10.00    --   34.79 -37.00-180.00   48
  3  \w     22.00 111.00   1.00   10.00    --   34.79-160.00 -90.00   89
  4  \w      5.00 104.00   1.00   10.00    --   34.79  77.00  90.00   99
  5  \w     22.00  78.00   1.00   20.00    --   34.79-160.00-150.00   56
  6  \w    -17.00  68.00   1.00   20.00    --   34.79 -99.00 -30.00   85
  7  \w     15.00 101.00   1.00   20.00    --   34.79  57.00 -30.00   86
  8  \w      5.00  46.00   1.00   20.00    --   34.79  77.00 -90.00   41
  9  \w     80.00 105.00   1.00   20.00    --   34.79  77.00 -90.00   25
 10  \w      9.00 104.00   1.00   20.00    --   34.79  37.00  60.00   95
 11  \w    -30.00  64.00   1.00   20.00    --   34.79 -77.00  30.00   94
 12  \w     44.00 104.00   1.00   20.00    --   34.79   0.00 -60.00   60
 13  \w      5.00  89.00   1.00   20.00    --   34.79  77.00-180.00   84
 14  \w    -36.00 -10.00   1.00   20.00    --   34.79   0.00 -60.00   26
 15  \w    -32.00   0.00   1.00   20.00    --  -30.00 -77.00 -30.00   32
 16  \w      5.00 104.00   1.00   20.00    --   34.79  77.00  90.00   99
 17  \w     22.00 111.00   1.00   20.00    --   34.79-160.00 -90.00   89
 18  \w     10.00  58.00   1.00   20.00    --   34.79 -37.00-180.00   48
;
_diffrn_measurement_device 'four-circle diffractometer'
_diffrn_measurement_device_type 'SuperNova, Single source at offset/far, Eos'
_diffrn_measurement_method '\w scans'
_diffrn_orient_matrix_type 'CrysAlisPro convention (1999,Acta A55,543-557)'
_diffrn_orient_matrix_UB_11 -0.0190656000
_diffrn_orient_matrix_UB_12 -0.0091965000
_diffrn_orient_matrix_UB_13 -0.0535239000
_diffrn_orient_matrix_UB_21 0.0069363000
_diffrn_orient_matrix_UB_22 0.1759766000
_diffrn_orient_matrix_UB_23 -0.0017225000
_diffrn_orient_matrix_UB_31 0.0567721000
_diffrn_orient_matrix_UB_32 -0.0245927000
_diffrn_orient_matrix_UB_33 0.0076571000
_diffrn_radiation_monochromator mirror
_diffrn_radiation_probe x-ray
_diffrn_radiation_type MoK\a
_diffrn_radiation_wavelength 0.71073
_diffrn_reflns_av_R_equivalents 0.0563
_diffrn_reflns_av_unetI/netI 0.0263
_diffrn_reflns_Laue_measured_fraction_full 0.999
_diffrn_reflns_Laue_measured_fraction_max 0.995
_diffrn_reflns_limit_h_max 20
_diffrn_reflns_limit_h_min -20
_diffrn_reflns_limit_k_max 6
_diffrn_reflns_limit_k_min -6
_diffrn_reflns_limit_l_max 23
_diffrn_reflns_limit_l_min -23
_diffrn_reflns_number 12342
_diffrn_reflns_point_group_measured_fraction_full 0.999
_diffrn_reflns_point_group_measured_fraction_max 0.995
_diffrn_reflns_theta_full 25.242
_diffrn_reflns_theta_max 34.969
_diffrn_reflns_theta_min 3.105
_diffrn_source 'micro-focus sealed X-ray tube'
_diffrn_source_type 'SuperNova (Mo) X-ray Source'
_exptl_absorpt_coefficient_mu 55.865
_exptl_absorpt_correction_T_max 0.110
_exptl_absorpt_correction_T_min 0.010
_exptl_absorpt_correction_type gaussian
_exptl_absorpt_process_details
;
CrysAlisPro 1.171.39.43d (Rigaku Oxford Diffraction, 2018)
Numerical absorption correction based on gaussian integration over
			a multifaceted crystal model
Empirical absorption correction using spherical harmonics,
 implemented in SCALE3 ABSPACK scaling algorithm.
;
_exptl_crystal_colour 'metallic black'
_exptl_crystal_colour_lustre metallic
_exptl_crystal_colour_modifier .
_exptl_crystal_colour_primary black
_exptl_crystal_density_diffrn 6.400
_exptl_crystal_description block
_exptl_crystal_F_000 1115
_exptl_crystal_size_max 0.177
_exptl_crystal_size_mid 0.086
_exptl_crystal_size_min 0.077
_refine_diff_density_max 4.030
_refine_diff_density_min -3.852
_refine_diff_density_rms 0.597
_refine_ls_extinction_coef 0.0166(4)
_refine_ls_extinction_expression Fc^*^=kFc[1+0.001xFc^2^\l^3^/sin(2\q)]^-1/4^
_refine_ls_extinction_method 'SHELXL-2018/3 (Sheldrick 2018)'
_refine_ls_goodness_of_fit_ref 1.165
_refine_ls_hydrogen_treatment undef
_refine_ls_matrix_type full
_refine_ls_number_parameters 48
_refine_ls_number_reflns 1678
_refine_ls_number_restraints 0
_refine_ls_restrained_S_all 1.165
_refine_ls_R_factor_all 0.0300
_refine_ls_R_factor_gt 0.0292
_refine_ls_shift/su_max 0.001
_refine_ls_shift/su_mean 0.000
_refine_ls_structure_factor_coef Fsqd
_refine_ls_weighting_details 'w=1/[\s^2^(Fo^2^)+(0.0435P)^2^] where P=(Fo^2^+2Fc^2^)/3'
_refine_ls_weighting_scheme calc
_refine_ls_wR_factor_gt 0.0717
_refine_ls_wR_factor_ref 0.0723
_reflns_Friedel_coverage 0.000
_reflns_Friedel_fraction_full .
_reflns_Friedel_fraction_max .
_reflns_number_gt 1626
_reflns_number_total 1678
_reflns_threshold_expression 'I > 2\s(I)'
_cod_data_source_file JSSC-2022-305-122695.cif
_cod_data_source_block 57p600_red1_abs1
_cod_original_cell_volume 685.770(19)
_cod_database_code 1566060
_chemical_oxdiff_formula Bi2CdS4
_shelx_space_group_comment
;
The symmetry employed for this shelxl refinement is uniquely defined
by the following loop, which should always be used as a source of
symmetry information in preference to the above space-group names.
They are only intended as comments.
;
_reflns_odcompleteness_completeness 99.94
_reflns_odcompleteness_iscentric 1
_reflns_odcompleteness_theta 34.26
_olex2_refinement_description
;
1. Shared sites
{CdM2, BiM2}
{BiM1, CdM1}
2. Uiso/Uaniso restraints and constraints
Uanis(CdM2) = Uanis(BiM2)
Uanis(BiM1) = Uanis(CdM1)
3. Others
 Sof(CdM2)=0.25*(1-FVAR(2))
 Sof(BiM2)=0.25*FVAR(2)
 Sof(CdM1)=0.5*(1-FVAR(3))
 Sof(BiM1)=0.5*FVAR(3)
;
_olex2_submission_special_instructions 'No special instructions were received'
_oxdiff_exptl_absorpt_empirical_details
;
Empirical correction (ABSPACK) includes:
- Absorption correction using spherical harmonics
- Frame scaling
;
_oxdiff_exptl_absorpt_empirical_full_max 1.610
_oxdiff_exptl_absorpt_empirical_full_min 0.672

loop_
_space_group_symop_operation_xyz
'x, y, z'
'-x, y, -z'
'x+1/2, y+1/2, z'
'-x+1/2, y+1/2, -z'
'-x, -y, -z'
'x, -y, z'
'-x+1/2, -y+1/2, -z'
'x+1/2, -y+1/2, z'

loop_
_atom_site_label
_atom_site_type_symbol
_atom_site_fract_x
_atom_site_fract_y
_atom_site_fract_z
_atom_site_U_iso_or_equiv
_atom_site_adp_type
_atom_site_occupancy
_atom_site_site_symmetry_order
_atom_site_calc_flag
_atom_site_refinement_flags_posn
_atom_site_refinement_flags_adp
_atom_site_refinement_flags_occupancy
_atom_site_disorder_assembly
_atom_site_disorder_group
Bi1 Bi 0.21114(2) 1.000000 0.85876(2) 0.01657(10) Uani 1 2 d S T P A .
Cd1 Cd 0.500000 0.500000 1.000000 0.02060(15) Uani 1 4 d S T P A .
BiM1 Bi 0.34955(2) 0.500000 0.63290(2) 0.01492(10) Uani 0.811(3) 2 d S T P A 3
CdM1 Cd 0.34955(2) 0.500000 0.63290(2) 0.01492(10) Uani 0.189(3) 2 d S T P A 4
BiM2 Bi 0.000000 0.500000 0.500000 0.01838(15) Uani 0.425(5) 4 d S T P A 1
CdM2 Cd 0.000000 0.500000 0.500000 0.01838(15) Uani 0.575(5) 4 d S T P A 2
S1 S 0.12294(11) 0.500000 0.95798(10) 0.0120(2) Uani 1 2 d S T P . .
S2 S 0.16498(11) 0.000000 0.55913(11) 0.0144(2) Uani 1 2 d S T P . .
S3 S 0.33026(12) 0.500000 0.82234(11) 0.0141(2) Uani 1 2 d S T P . .
S4 S 0.00411(12) 0.500000 0.68783(11) 0.0164(3) Uani 1 2 d S T P . .

loop_
_atom_site_aniso_label
_atom_site_aniso_U_11
_atom_site_aniso_U_22
_atom_site_aniso_U_33
_atom_site_aniso_U_23
_atom_site_aniso_U_13
_atom_site_aniso_U_12
Bi1 0.01177(12) 0.01784(13) 0.01717(14) 0.000 0.00373(9) 0.000
Cd1 0.0109(2) 0.0207(3) 0.0258(3) 0.000 0.0042(2) 0.000
BiM1 0.01310(13) 0.01455(14) 0.01589(14) 0.000 0.00530(9) 0.000
CdM1 0.01310(13) 0.01455(14) 0.01589(14) 0.000 0.00530(9) 0.000
BiM2 0.0131(2) 0.0149(2) 0.0268(2) 0.000 0.00853(17) 0.000
CdM2 0.0131(2) 0.0149(2) 0.0268(2) 0.000 0.00853(17) 0.000
S1 0.0091(5) 0.0128(5) 0.0140(5) 0.000 0.0049(4) 0.000
S2 0.0117(5) 0.0141(6) 0.0169(6) 0.000 0.0061(5) 0.000
S3 0.0126(5) 0.0153(6) 0.0160(6) 0.000 0.0079(5) 0.000
S4 0.0104(5) 0.0137(6) 0.0175(6) 0.000 -0.0007(5) 0.000

loop_
_atom_type_symbol
_atom_type_description
_atom_type_scat_dispersion_real
_atom_type_scat_dispersion_imag
_atom_type_scat_source
Bi Bi -4.1077 10.2566 'International Tables Vol C Tables 4.2.6.8 and 6.1.1.4'
Cd Cd -0.8075 1.2024 'International Tables Vol C Tables 4.2.6.8 and 6.1.1.4'
S S 0.1246 0.1234 'International Tables Vol C Tables 4.2.6.8 and 6.1.1.4'

loop_
_exptl_crystal_face_index_h
_exptl_crystal_face_index_k
_exptl_crystal_face_index_l
_exptl_crystal_face_perp_dist
-5 0 -15 0.0271
16 -1 -17 0.0420
-3 0 20 0.0443
-18 1 10 0.0386
-18 0 9 0.0322
18 0 -8 0.0437
2 -5 9 0.0700
16 -2 -2 0.0420
13 3 -13 0.0600
0 5 -11 0.0704
7 4 6 0.0648
-2 2 18 0.0443
9 -4 -15 0.0608
-4 -4 -12 0.0644

loop_
_geom_angle_atom_site_label_1
_geom_angle_atom_site_label_2
_geom_angle_atom_site_label_3
_geom_angle
_geom_angle_site_symmetry_1
_geom_angle_site_symmetry_3
S1 Bi1 S1 80.02(3) 7_567 1_565
S1 Bi1 S1 83.82(4) 1_565 .
S1 Bi1 S1 80.02(3) 7_567 .
S1 Bi1 S3 84.87(4) 7_567 1_565
S1 Bi1 S3 84.87(4) 7_567 .
S3 Bi1 S1 89.19(3) . .
S3 Bi1 S1 164.24(4) 1_565 .
S3 Bi1 S1 164.24(4) . 1_565
S3 Bi1 S1 89.19(3) 1_565 1_565
S3 Bi1 S3 93.93(4) 1_565 .
S1 Cd1 S1 180.00(5) 3_545 7_567
S1 Cd1 S1 89.16(4) 7_557 3_545
S1 Cd1 S1 90.84(4) 3 3_545
S1 Cd1 S1 89.16(4) 3 7_567
S1 Cd1 S1 180.0 7_557 3
S1 Cd1 S1 90.84(4) 7_557 7_567
S3 Cd1 S1 95.97(3) . 3_545
S3 Cd1 S1 84.03(4) 5_667 3
S3 Cd1 S1 95.97(3) 5_667 7_567
S3 Cd1 S1 84.03(3) 5_667 3_545
S3 Cd1 S1 84.03(4) . 7_557
S3 Cd1 S1 84.03(3) . 7_567
S3 Cd1 S1 95.97(3) . 3
S3 Cd1 S1 95.97(3) 5_667 7_557
S3 Cd1 S3 180.0 5_667 .
S2 BiM1 S2 87.23(3) 7_556 .
S2 BiM1 S2 87.23(3) 7_556 1_565
S2 BiM1 S2 85.10(4) . 1_565
S2 BiM1 S3 171.91(4) 7_556 .
S3 BiM1 S2 86.81(3) . 1_565
S3 BiM1 S2 86.81(3) . .
S4 BiM1 S2 89.82(3) 3 1_565
S4 BiM1 S2 174.49(3) 3_545 1_565
S4 BiM1 S2 90.41(4) 3 7_556
S4 BiM1 S2 89.82(3) 3_545 .
S4 BiM1 S2 90.41(4) 3_545 7_556
S4 BiM1 S2 174.49(3) 3 .
S4 BiM1 S3 95.04(4) 3_545 .
S4 BiM1 S3 95.04(4) 3 .
S4 BiM1 S4 95.17(4) 3 3_545
S2 CdM1 S2 87.23(3) 7_556 1_565
S2 CdM1 S2 85.10(4) . 1_565
S2 CdM1 S2 87.23(3) 7_556 .
S2 CdM1 S3 171.91(4) 7_556 .
S3 CdM1 S2 86.81(3) . 1_565
S3 CdM1 S2 86.81(3) . .
S4 CdM1 S2 90.41(4) 3 7_556
S4 CdM1 S2 89.82(3) 3 1_565
S4 CdM1 S2 89.82(3) 3_545 .
S4 CdM1 S2 174.49(3) 3_545 1_565
S4 CdM1 S2 90.41(4) 3_545 7_556
S4 CdM1 S2 174.49(3) 3 .
S4 CdM1 S3 95.04(4) 3_545 .
S4 CdM1 S3 95.04(4) 3 .
S4 CdM1 S4 95.17(4) 3 3_545
S2 BiM2 S2 91.46(4) 1_565 .
S2 BiM2 S2 180.00(7) 5_556 1_565
S2 BiM2 S2 88.54(4) 5_556 .
S2 BiM2 S2 91.46(4) 5_556 5_566
S2 BiM2 S2 88.54(4) 1_565 5_566
S2 BiM2 S2 180.0 5_566 .
S4 BiM2 S2 88.78(4) . 5_556
S4 BiM2 S2 91.22(4) . .
S4 BiM2 S2 88.78(4) 5_566 .
S4 BiM2 S2 88.78(4) 5_566 1_565
S4 BiM2 S2 91.22(4) 5_566 5_556
S4 BiM2 S2 88.78(4) . 5_566
S4 BiM2 S2 91.22(4) 5_566 5_566
S4 BiM2 S2 91.22(4) . 1_565
S4 BiM2 S4 180.0 5_566 .
S2 CdM2 S2 180.0 5_566 .
S2 CdM2 S2 91.46(4) 5_556 5_566
S2 CdM2 S2 91.46(4) 1_565 .
S2 CdM2 S2 88.54(4) 1_565 5_566
S2 CdM2 S2 88.54(4) 5_556 .
S2 CdM2 S2 180.00(7) 5_556 1_565
S4 CdM2 S2 91.22(4) 5_566 5_566
S4 CdM2 S2 88.78(4) . 5_556
S4 CdM2 S2 91.22(4) . 1_565
S4 CdM2 S2 91.22(4) . .
S4 CdM2 S2 88.78(4) 5_566 .
S4 CdM2 S2 88.78(4) 5_566 1_565
S4 CdM2 S2 88.78(4) . 5_566
S4 CdM2 S2 91.22(4) 5_566 5_556
S4 CdM2 S4 180.0 5_566 .
Bi1 S1 Bi1 99.98(3) 7_567 .
Bi1 S1 Bi1 99.98(3) 7_567 1_545
Bi1 S1 Bi1 83.82(3) . 1_545
Bi1 S1 Cd1 94.28(4) 7_567 3_445
Bi1 S1 Cd1 94.28(4) 7_567 3_455
Cd1 S1 Bi1 165.45(5) 3_455 1_545
Cd1 S1 Bi1 90.939(8) 3_445 1_545
Cd1 S1 Bi1 90.938(8) 3_455 .
Cd1 S1 Bi1 165.45(5) 3_445 .
Cd1 S1 Cd1 90.84(4) 3_445 3_455
BiM1 S2 BiM1 92.77(3) 7_556 .
BiM1 S2 BiM1 85.10(4) 1_545 .
BiM2 S2 BiM1 176.19(5) . 1_545
BiM2 S2 BiM1 91.685(4) 1_545 1_545
BiM2 S2 BiM2 91.46(4) 1_545 .
Bi1 S3 Bi1 93.93(4) 1_545 .
Bi1 S3 BiM1 119.21(4) . .
Bi1 S3 BiM1 119.21(4) 1_545 .
Bi1 S3 CdM1 119.21(4) 1_545 .
Bi1 S3 CdM1 119.21(4) . .
Cd1 S3 Bi1 96.77(4) . .
Cd1 S3 Bi1 96.77(4) . 1_545
Cd1 S3 BiM1 124.41(5) . .
Cd1 S3 CdM1 124.41(5) . .

loop_
_geom_bond_atom_site_label_1
_geom_bond_atom_site_label_2
_geom_bond_distance
_geom_bond_site_symmetry_2
Bi1 S1 2.5991(13) 7_567
Bi1 S1 2.9838(10) 1_565
Bi1 S1 2.9838(10) .
Bi1 S3 2.7269(9) .
Bi1 S3 2.7269(9) 1_565
Cd1 S1 2.7982(9) 3_545
Cd1 S1 2.7982(9) 7_567
Cd1 S1 2.7982(9) 3
Cd1 S1 2.7982(9) 7_557
Cd1 S3 2.5664(15) .
Cd1 S3 2.5664(15) 5_667
BiM1 S2 2.9475(10) 1_565
BiM1 S2 2.9475(10) .
BiM1 S2 2.7290(14) 7_556
BiM1 S3 2.8911(14) .
BiM1 S4 2.6997(9) 3
BiM1 S4 2.6997(9) 3_545
CdM1 S2 2.7290(14) 7_556
CdM1 S2 2.9475(10) 1_565
CdM1 S2 2.9475(10) .
CdM1 S3 2.8911(14) .
CdM1 S4 2.6997(9) 3_545
CdM1 S4 2.6997(9) 3
BiM2 S2 2.7836(9) 5_566
BiM2 S2 2.7836(9) .
BiM2 S2 2.7836(9) 1_565
BiM2 S2 2.7836(9) 5_556
BiM2 S4 2.7231(16) .
BiM2 S4 2.7231(16) 5_566
CdM2 S2 2.7836(9) 5_556
CdM2 S2 2.7836(9) 5_566
CdM2 S2 2.7836(9) .
CdM2 S2 2.7836(9) 1_565
CdM2 S4 2.7231(16) 5_566
CdM2 S4 2.7231(16) .

loop_
_exptl_oxdiff_crystal_face_indexfrac_h
_exptl_oxdiff_crystal_face_indexfrac_k
_exptl_oxdiff_crystal_face_indexfrac_l
_exptl_oxdiff_crystal_face_x
_exptl_oxdiff_crystal_face_y
_exptl_oxdiff_crystal_face_z
-5.0000 -0.0000 -15.0000 0.8982 -0.0088 -0.3987
16.0000 -1.0000 -17.0000 0.6141 -0.0357 0.8028
-3.0000 0.0000 20.0000 -1.0133 -0.0553 -0.0172
-18.0000 1.0000 10.0000 -0.2013 0.0339 -0.9699
-18.0000 -0.0000 9.0000 -0.1385 -0.1404 -0.9530
18.0000 0.0000 -8.0000 0.0850 0.1386 0.9606
2.0000 -5.0000 9.0000 -0.4739 -0.8815 0.3054
16.0000 -2.0000 -2.0000 -0.1796 -0.2375 0.9422
13.0000 3.0000 -13.0000 0.4204 0.6405 0.5647
0.0000 5.0000 -11.0000 0.5428 0.8988 -0.2072
7.0000 4.0000 6.0000 -0.4914 0.7421 0.3450
-2.0000 2.0000 18.0000 -0.9437 0.3071 -0.0249
9.0000 -4.0000 -15.0000 0.6681 -0.6156 0.4945
-4.0000 -4.0000 -12.0000 0.7553 -0.7110 -0.2206
